data_4070438
loop_
_publ_author_name
'Paniagua, Cristina'
'Mosquera, Marta E. G.'
'Jacobsen, Heiko'
'Jim\'enez, Gerardo'
'Cuenca, Tom\'as'

_publ_section_title
;
 M&#x2212;Cl/Si&#x2212;Cl Preferential Reactivity in
 Chlorosilyl-Substituted Cyclopentadienyl Early Transition Metal Complexes
 in Reactions with Amines: Key to Understanding the Nature of the Final
 Product
;
_journal_issue 24
_journal_name_full Organometallics
_journal_page_first 6975
_journal_paper_doi 10.1021/om9008026
_journal_volume 28
_journal_year 2009
_chemical_formula_moiety 'C24 H40 Cl4 N2 Si2 Ti2'
_chemical_formula_sum 'C24 H40 Cl4 N2 Si2 Ti2'
_chemical_formula_weight 650.36
_chemical_name_systematic
;
 ?
;
_space_group_IT_number 14
_symmetry_cell_setting monoclinic
_symmetry_Int_Tables_number 14
_symmetry_space_group_name_Hall '-P 2yn'
_symmetry_space_group_name_H-M 'P 1 21/n 1'
_atom_sites_solution_hydrogens geom
_atom_sites_solution_primary direct
_atom_sites_solution_secondary difmap
_audit_creation_method SHELXL-97
_cell_angle_alpha 90.000
_cell_angle_beta 93.376(10)
_cell_angle_gamma 90.000
_cell_formula_units_Z 2
_cell_length_a 8.5880(7)
_cell_length_b 12.153(3)
_cell_length_c 15.442(3)
_cell_measurement_reflns_used 82
_cell_measurement_temperature 200(2)
_cell_measurement_theta_max 22.238
_cell_measurement_theta_min 4.041
_cell_volume 1608.9(5)
_computing_cell_refinement 'Dirax/lsq (Duisenberg & Schreurs, 1989-2000)'
_computing_data_reduction 'EvalCCD (Duisenberg & Schreurs 1990-2000)'
_computing_molecular_graphics 'Ortep-3 for Windows (Farrugia, 1997)'
_computing_publication_material 'WinGX publication routines (Farrugia, 1999)'
_computing_structure_refinement 'SHELXL-97 (Sheldrick, 1997)'
_computing_structure_solution 'SHELXS-86 (Sheldrick, 1986)'
_diffrn_ambient_temperature 200(2)
_diffrn_measured_fraction_theta_full 0.998
_diffrn_measured_fraction_theta_max 0.998
_diffrn_radiation_monochromator graphite
_diffrn_radiation_source 'fine-focus sealed tube'
_diffrn_radiation_type MoK\a
_diffrn_radiation_wavelength 0.71069
_diffrn_reflns_av_R_equivalents 0.0634
_diffrn_reflns_av_sigmaI/netI 0.0563
_diffrn_reflns_limit_h_max 11
_diffrn_reflns_limit_h_min -11
_diffrn_reflns_limit_k_max 15
_diffrn_reflns_limit_k_min -15
_diffrn_reflns_limit_l_max 20
_diffrn_reflns_limit_l_min -20
_diffrn_reflns_number 33702
_diffrn_reflns_theta_full 27.50
_diffrn_reflns_theta_max 27.50
_diffrn_reflns_theta_min 3.13
_exptl_absorpt_coefficient_mu 0.919
_exptl_absorpt_correction_T_max 0.797
_exptl_absorpt_correction_T_min 0.686
_exptl_absorpt_correction_type multi-scan
_exptl_absorpt_process_details
;
 R.H. Blessing, Acta Cryst. (1995), A51, 33-38
;
_exptl_crystal_colour yellow
_exptl_crystal_density_diffrn 1.342
_exptl_crystal_density_method 'not measured'
_exptl_crystal_description prism
_exptl_crystal_F_000 676
_exptl_crystal_size_max 0.42
_exptl_crystal_size_mid 0.38
_exptl_crystal_size_min 0.25
_refine_diff_density_max 0.533
_refine_diff_density_min -0.394
_refine_diff_density_rms 0.074
_refine_ls_extinction_method none
_refine_ls_goodness_of_fit_ref 1.022
_refine_ls_hydrogen_treatment noref
_refine_ls_matrix_type full
_refine_ls_number_parameters 154
_refine_ls_number_reflns 3693
_refine_ls_number_restraints 0
_refine_ls_restrained_S_all 1.022
_refine_ls_R_factor_all 0.0813
_refine_ls_R_factor_gt 0.0449
_refine_ls_shift/su_max 0.000
_refine_ls_shift/su_mean 0.000
_refine_ls_structure_factor_coef Fsqd
_refine_ls_weighting_details 'calc w=1/[\s^2^(Fo^2^)+(0.0626P)^2^+0.7482P] where P=(Fo^2^+2Fc^2^)/3'
_refine_ls_weighting_scheme calc
_refine_ls_wR_factor_gt 0.1097
_refine_ls_wR_factor_ref 0.1234
_reflns_number_gt 2530
_reflns_number_total 3693
_reflns_threshold_expression >2sigma(I)
_cod_data_source_file om9008026_si_001.cif
_cod_data_source_block 6
_cod_depositor_comments
;
The following automatic conversions were performed:

'_symmetry_cell_setting' value 'Monoclinic' changed to 'monoclinic'
according to /home/saulius/struct/CIF-dictionaries/cif_core.dic
dictionary named 'cif_core.dic' version 2.4.2 from 2011-04-26.

Automatic conversion script
Id: cif_fix_values 1715 2011-07-08 13:25:40Z adriana 
;
_cod_original_sg_symbol_H-M 'P 21/n'
_cod_database_code 4070438

loop_
_symmetry_equiv_pos_as_xyz
'x, y, z'
'-x+1/2, y+1/2, -z+1/2'
'-x, -y, -z'
'x-1/2, -y-1/2, z-1/2'

loop_
_atom_site_label
_atom_site_type_symbol
_atom_site_fract_x
_atom_site_fract_y
_atom_site_fract_z
_atom_site_U_iso_or_equiv
_atom_site_adp_type
_atom_site_occupancy
_atom_site_symmetry_multiplicity
_atom_site_calc_flag
_atom_site_refinement_flags
Ti1 Ti 0.52475(6) 0.27440(4) 0.36955(3) 0.02450(15) Uani 1 1 d .
N1 N 0.4412(3) 0.3575(2) 0.46080(15) 0.0340(6) Uani 1 1 d .
Si1 Si 0.35975(11) 0.26485(8) 0.53204(5) 0.0389(2) Uani 1 1 d .
Cl1 Cl 0.41242(10) 0.34292(7) 0.24279(5) 0.0447(2) Uani 1 1 d .
Cl2 Cl 0.77810(9) 0.33310(7) 0.36646(6) 0.0485(2) Uani 1 1 d .
C1 C 0.4222(3) 0.1480(2) 0.46177(18) 0.0286(6) Uani 1 1 d .
C2 C 0.5847(3) 0.1198(2) 0.4558(2) 0.0323(7) Uani 1 1 d .
C3 C 0.6082(3) 0.0837(2) 0.3703(2) 0.0357(7) Uani 1 1 d .
C4 C 0.4621(3) 0.0881(2) 0.32116(19) 0.0316(6) Uani 1 1 d .
C5 C 0.3476(3) 0.1271(2) 0.37711(18) 0.0256(6) Uani 1 1 d .
C6 C 0.4464(4) 0.4786(2) 0.4621(2) 0.0397(8) Uani 1 1 d .
H6A H 0.3419 0.5072 0.4673 0.048 Uiso 1 1 calc R
H6B H 0.4838 0.5051 0.4078 0.048 Uiso 1 1 calc R
C10 C 0.1458(5) 0.2884(4) 0.5402(3) 0.0758(14) Uani 1 1 d .
H10A H 0.1301 0.3498 0.5778 0.114 Uiso 1 1 calc R
H10B H 0.0991 0.2238 0.5634 0.114 Uiso 1 1 calc R
H10C H 0.0984 0.3037 0.4836 0.114 Uiso 1 1 calc R
C11 C 0.4520(6) 0.2640(4) 0.6451(2) 0.0709(14) Uani 1 1 d .
H11A H 0.4148 0.3258 0.6766 0.106 Uiso 1 1 calc R
H11B H 0.5633 0.2687 0.6428 0.106 Uiso 1 1 calc R
H11C H 0.4252 0.1971 0.6736 0.106 Uiso 1 1 calc R
C12 C 0.7140(4) 0.1279(3) 0.5268(2) 0.0517(10) Uani 1 1 d .
H12A H 0.6717 0.1542 0.5791 0.078 Uiso 1 1 calc R
H12B H 0.7926 0.1780 0.5092 0.078 Uiso 1 1 calc R
H12C H 0.7595 0.0565 0.5370 0.078 Uiso 1 1 calc R
C13 C 0.7592(4) 0.0416(3) 0.3369(3) 0.0577(11) Uani 1 1 d .
H13A H 0.8407 0.0469 0.3821 0.087 Uiso 1 1 calc R
H13B H 0.7863 0.0851 0.2881 0.087 Uiso 1 1 calc R
H13C H 0.7466 -0.0338 0.3194 0.087 Uiso 1 1 calc R
C14 C 0.4307(4) 0.0518(3) 0.2284(2) 0.0453(8) Uani 1 1 d .
H14A H 0.3228 0.0641 0.2112 0.068 Uiso 1 1 calc R
H14B H 0.4542 -0.0250 0.2235 0.068 Uiso 1 1 calc R
H14C H 0.4950 0.0934 0.1915 0.068 Uiso 1 1 calc R
C15 C 0.1765(3) 0.1401(3) 0.3508(2) 0.0393(7) Uani 1 1 d .
H15A H 0.1225 0.1668 0.3993 0.059 Uiso 1 1 calc R
H15B H 0.1340 0.0701 0.3327 0.059 Uiso 1 1 calc R
H15C H 0.1643 0.1915 0.3038 0.059 Uiso 1 1 calc R

loop_
_atom_site_aniso_label
_atom_site_aniso_U_11
_atom_site_aniso_U_22
_atom_site_aniso_U_33
_atom_site_aniso_U_23
_atom_site_aniso_U_13
_atom_site_aniso_U_12
Ti1 0.0298(3) 0.0205(3) 0.0233(3) 0.00192(19) 0.00132(19) -0.0032(2)
N1 0.0464(15) 0.0272(13) 0.0283(13) -0.0032(10) 0.0019(11) -0.0021(11)
Si1 0.0492(6) 0.0425(5) 0.0259(4) -0.0063(4) 0.0085(4) -0.0121(4)
Cl1 0.0627(5) 0.0391(4) 0.0309(4) 0.0073(3) -0.0091(4) 0.0022(4)
Cl2 0.0376(4) 0.0446(5) 0.0635(6) 0.0128(4) 0.0039(4) -0.0156(4)
C1 0.0338(15) 0.0248(14) 0.0272(14) 0.0060(11) 0.0003(12) -0.0107(11)
C2 0.0296(15) 0.0225(14) 0.0439(17) 0.0115(13) -0.0065(13) -0.0064(12)
C3 0.0300(15) 0.0200(15) 0.057(2) 0.0017(13) 0.0034(14) -0.0035(12)
C4 0.0377(16) 0.0201(13) 0.0370(16) -0.0005(12) 0.0030(13) -0.0061(12)
C5 0.0276(14) 0.0219(14) 0.0271(14) -0.0001(11) 0.0008(11) -0.0061(11)
C6 0.057(2) 0.0269(16) 0.0344(17) -0.0045(13) -0.0052(15) 0.0002(14)
C10 0.060(3) 0.099(4) 0.072(3) -0.035(3) 0.032(2) -0.010(2)
C11 0.116(4) 0.071(3) 0.0264(18) -0.0006(18) 0.002(2) -0.028(3)
C12 0.047(2) 0.046(2) 0.059(2) 0.0167(18) -0.0218(18) -0.0122(16)
C13 0.0318(18) 0.040(2) 0.103(3) -0.004(2) 0.013(2) 0.0015(15)
C14 0.057(2) 0.0385(19) 0.0414(18) -0.0104(15) 0.0112(16) -0.0073(16)
C15 0.0315(16) 0.0439(19) 0.0418(18) -0.0062(15) -0.0042(14) -0.0020(13)

loop_
_atom_type_symbol
_atom_type_description
_atom_type_scat_dispersion_real
_atom_type_scat_dispersion_imag
_atom_type_scat_source
C C 0.0033 0.0016 'International Tables Vol C Tables 4.2.6.8 and 6.1.1.4'
H H 0.0000 0.0000 'International Tables Vol C Tables 4.2.6.8 and 6.1.1.4'
N N 0.0061 0.0033 'International Tables Vol C Tables 4.2.6.8 and 6.1.1.4'
Si Si 0.0817 0.0704 'International Tables Vol C Tables 4.2.6.8 and 6.1.1.4'
Cl Cl 0.1484 0.1585 'International Tables Vol C Tables 4.2.6.8 and 6.1.1.4'
Ti Ti 0.2776 0.4457 'International Tables Vol C Tables 4.2.6.8 and 6.1.1.4'

loop_
_geom_angle_atom_site_label_1
_geom_angle_atom_site_label_2
_geom_angle_atom_site_label_3
_geom_angle
_geom_angle_site_symmetry_3
N1 Ti1 Cl1 106.34(8) .
N1 Ti1 Cl2 104.43(8) .
Cl1 Ti1 Cl2 102.81(4) .
N1 Ti1 C1 73.88(11) .
Cl1 Ti1 C1 127.89(8) .
Cl2 Ti1 C1 128.17(8) .
N1 Ti1 C2 94.85(11) .
Cl1 Ti1 C2 147.76(8) .
Cl2 Ti1 C2 94.83(7) .
C1 Ti1 C2 36.24(10) .
N1 Ti1 C5 95.38(10) .
Cl1 Ti1 C5 94.48(7) .
Cl2 Ti1 C5 148.59(8) .
C1 Ti1 C5 36.07(9) .
C2 Ti1 C5 58.89(10) .
N1 Ti1 C3 128.77(11) .
Cl1 Ti1 C3 117.48(9) .
Cl2 Ti1 C3 90.97(7) .
C1 Ti1 C3 58.93(11) .
C2 Ti1 C3 34.51(11) .
C5 Ti1 C3 57.67(10) .
N1 Ti1 C4 129.28(11) .
Cl1 Ti1 C4 90.08(8) .
Cl2 Ti1 C4 118.42(8) .
C1 Ti1 C4 58.95(10) .
C2 Ti1 C4 57.71(10) .
C5 Ti1 C4 34.61(10) .
C3 Ti1 C4 34.19(10) .
N1 Ti1 Si1 34.29(8) .
Cl1 Ti1 Si1 122.79(4) .
Cl2 Ti1 Si1 122.20(4) .
C1 Ti1 Si1 39.59(8) .
C2 Ti1 Si1 65.57(8) .
C5 Ti1 Si1 65.48(7) .
C3 Ti1 Si1 96.59(8) .
C4 Ti1 Si1 96.64(8) .
C6 N1 Si1 130.4(2) .
C6 N1 Ti1 121.8(2) .
Si1 N1 Ti1 107.79(13) .
N1 Si1 C1 89.14(12) .
N1 Si1 C10 112.0(2) .
C1 Si1 C10 117.90(17) .
N1 Si1 C11 115.25(17) .
C1 Si1 C11 114.41(19) .
C10 Si1 C11 107.5(2) .
N1 Si1 Ti1 37.92(8) .
C1 Si1 Ti1 51.23(8) .
C10 Si1 Ti1 124.95(16) .
C11 Si1 Ti1 126.40(17) .
C5 C1 C2 106.2(2) .
C5 C1 Si1 121.9(2) .
C2 C1 Si1 121.6(2) .
C5 C1 Ti1 73.93(15) .
C2 C1 Ti1 73.32(15) .
Si1 C1 Ti1 89.18(11) .
C3 C2 C1 108.9(2) .
C3 C2 C12 123.7(3) .
C1 C2 C12 127.3(3) .
C3 C2 Ti1 75.95(17) .
C1 C2 Ti1 70.43(15) .
C12 C2 Ti1 119.1(2) .
C4 C3 C2 108.3(3) .
C4 C3 C13 125.2(3) .
C2 C3 C13 126.4(3) .
C4 C3 Ti1 73.22(16) .
C2 C3 Ti1 69.55(16) .
C13 C3 Ti1 125.5(2) .
C3 C4 C5 107.8(3) .
C3 C4 C14 126.6(3) .
C5 C4 C14 125.5(3) .
C3 C4 Ti1 72.58(16) .
C5 C4 Ti1 69.72(15) .
C14 C4 Ti1 126.0(2) .
C4 C5 C1 108.8(2) .
C4 C5 C15 124.5(3) .
C1 C5 C15 126.7(3) .
C4 C5 Ti1 75.67(15) .
C1 C5 Ti1 70.00(14) .
C15 C5 Ti1 121.9(2) .
N1 C6 C6 111.4(3) 3_666

loop_
_geom_bond_atom_site_label_1
_geom_bond_atom_site_label_2
_geom_bond_distance
_geom_bond_site_symmetry_2
Ti1 N1 1.908(2) .
Ti1 Cl1 2.2876(9) .
Ti1 Cl2 2.2929(9) .
Ti1 C1 2.305(3) .
Ti1 C2 2.343(3) .
Ti1 C5 2.357(3) .
Ti1 C3 2.426(3) .
Ti1 C4 2.434(3) .
Ti1 Si1 2.9557(11) .
N1 C6 1.473(4) .
N1 Si1 1.749(3) .
Si1 C1 1.884(3) .
Si1 C10 1.871(4) .
Si1 C11 1.874(4) .
C1 C5 1.444(4) .
C1 C2 1.446(4) .
C2 C3 1.417(5) .
C2 C12 1.517(4) .
C3 C4 1.429(4) .
C3 C13 1.512(4) .
C4 C5 1.427(4) .
C4 C14 1.508(4) .
C5 C15 1.510(4) .
C6 C6 1.537(6) 3_666
